data_9006301
loop_
_publ_author_name
'Boisen, M. B.'
'Gibbs, G. V.'
'Bukowinski, M. S. T.'

_publ_section_title
;
 Framework silica structures generated using simulated annealing
 with a potential energy function based on an H6Si2O7 molecule
 Sample: 18
;
_journal_name_full 'Physics and Chemistry of Minerals'
_journal_page_first 269
_journal_page_last 284
_journal_volume 21
_journal_year 1994
_chemical_formula_structural SiO2
_chemical_formula_sum 'O2 Si'
_space_group_IT_number 24
_symmetry_space_group_name_Hall 'I 2b 2c'
_symmetry_space_group_name_H-M 'I 21 21 21'
_cell_angle_alpha 90
_cell_angle_beta 90
_cell_angle_gamma 90
_cell_length_a 4.1154
_cell_length_b 4.4201
_cell_length_c 15.5724
_cell_formula_units_Z 8
_cell_volume 283.269
_database_code_amcsd 0007883
_exptl_crystal_density_diffrn 2.818
_cod_original_formula_sum 'Si O2'
_cod_database_code 9006301
_amcsd_formula_title SiO2

loop_
_space_group_symop_operation_xyz
x,y,z
1/2+x,1/2+y,1/2+z
-x,1/2+y,1/2-z
1/2-x,+y,-z
1/2+x,1/2-y,-z
+x,-y,1/2-z
1/2-x,-y,1/2+z
-x,1/2-y,+z

loop_
_atom_site_label
_atom_site_fract_x
_atom_site_fract_y
_atom_site_fract_z
Si1 0.00000 0.75000 0.81134
Si2 0.00000 0.75000 0.06175
O1 0.23818 0.56935 0.12709
O2 0.32240 0.00000 0.25000
O3 0.25000 0.05307 0.50000

loop_
_cod_related_entry_id
_cod_related_entry_database
_cod_related_entry_code
1 AMCSD 0007883
